data_2108232
loop_
_publ_author_name
'Siidra, Oleg'
'Nekrasova, Diana'
'Depmeier, Wulf'
'Chukanov, Nikita'
'Zaitsev, Anatoly'
'Turner, Rick'

_publ_section_title
;
 Hydrocerussite-related minerals and materials: structural principles,
 chemical variations and infrared spectroscopy
;
_journal_issue 2
_journal_name_full 'Acta Crystallographica Section B'
_journal_page_first
;
;
_journal_paper_doi 10.1107/S2052520618000768
_journal_volume 74
_journal_year 2018
_chemical_formula_sum 'C0.67 H0.67 O2.67 Pb'
_chemical_formula_weight 258.54
_space_group_crystal_system trigonal
_space_group_IT_number 166
_space_group_name_Hall '-R 3 2"'
_space_group_name_H-M_alt 'R -3 m :H'
_symmetry_space_group_name_Hall '-R 3 2"'
_symmetry_space_group_name_H-M 'R -3 m :H'
_audit_creation_method SHELXL-2014/7
_cell_angle_alpha 90
_cell_angle_beta 90
_cell_angle_gamma 120
_cell_formula_units_Z 3
_cell_length_a 5.257(3)
_cell_length_b 5.257(3)
_cell_length_c 23.636(15)
_cell_measurement_reflns_used 688
_cell_measurement_temperature 296(2)
_cell_measurement_theta_max 27.963
_cell_measurement_theta_min 2.585
_cell_volume 565.7(6)
_computing_structure_refinement 'SHELXL-2014/7 (Sheldrick, 2014)'
_diffrn_ambient_temperature 150(2)
_diffrn_measured_fraction_theta_full 1.000
_diffrn_measured_fraction_theta_max 1.000
_diffrn_measurement_device_type 'Bruker APEX 2'
_diffrn_radiation_type MoK\a
_diffrn_radiation_wavelength 0.71073
_diffrn_reflns_av_R_equivalents 0.0945
_diffrn_reflns_av_unetI/netI 0.0521
_diffrn_reflns_Laue_measured_fraction_full 1.000
_diffrn_reflns_Laue_measured_fraction_max 1.000
_diffrn_reflns_limit_h_max 6
_diffrn_reflns_limit_h_min -6
_diffrn_reflns_limit_k_max 6
_diffrn_reflns_limit_k_min -6
_diffrn_reflns_limit_l_max 30
_diffrn_reflns_limit_l_min -30
_diffrn_reflns_number 1742
_diffrn_reflns_point_group_measured_fraction_full 1.000
_diffrn_reflns_point_group_measured_fraction_max 1.000
_diffrn_reflns_theta_full 25.242
_diffrn_reflns_theta_max 27.963
_diffrn_reflns_theta_min 2.585
_exptl_absorpt_coefficient_mu 66.807
_exptl_crystal_density_diffrn 6.830
_exptl_crystal_description plate
_exptl_crystal_F_000 972
_exptl_crystal_size_max 0.20
_exptl_crystal_size_mid 0.18
_exptl_crystal_size_min 0.05
_refine_diff_density_max 3.230
_refine_diff_density_min -1.188
_refine_diff_density_rms 0.319
_refine_ls_extinction_coef 0.00031(18)
_refine_ls_extinction_expression Fc^*^=kFc[1+0.001xFc^2^\l^3^/sin(2\q)]^-1/4^
_refine_ls_extinction_method 'SHELXL-2014/7 (Sheldrick 2014'
_refine_ls_goodness_of_fit_ref 1.171
_refine_ls_hydrogen_treatment undef
_refine_ls_matrix_type full
_refine_ls_number_parameters 25
_refine_ls_number_reflns 203
_refine_ls_number_restraints 0
_refine_ls_restrained_S_all 1.171
_refine_ls_R_factor_all 0.0377
_refine_ls_R_factor_gt 0.0296
_refine_ls_shift/su_max 0.000
_refine_ls_shift/su_mean 0.000
_refine_ls_structure_factor_coef Fsqd
_refine_ls_weighting_details 'w=1/[\s^2^(Fo^2^)+6.2516P] where P=(Fo^2^+2Fc^2^)/3'
_refine_ls_weighting_scheme calc
_refine_ls_wR_factor_gt 0.0624
_refine_ls_wR_factor_ref 0.0651
_reflns_Friedel_coverage 0.000
_reflns_number_gt 178
_reflns_number_total 203
_reflns_threshold_expression 'I > 2\s(I)'
_cod_data_source_file ps5067sup1.cif
_cod_data_source_block synthetic
_cod_original_cell_volume 565.7(8)
_cod_database_code 2108232
_shelx_shelxl_version_number 2014/7
_shelx_space_group_comment
;
The symmetry employed for this shelxl refinement is uniquely defined
by the following loop, which should always be used as a source of
symmetry information in preference to the above space-group names.
They are only intended as comments.
;

loop_
_space_group_symop_operation_xyz
'x, y, z'
'-y, x-y, z'
'-x+y, -x, z'
'y, x, -z'
'x-y, -y, -z'
'-x, -x+y, -z'
'x+2/3, y+1/3, z+1/3'
'-y+2/3, x-y+1/3, z+1/3'
'-x+y+2/3, -x+1/3, z+1/3'
'y+2/3, x+1/3, -z+1/3'
'x-y+2/3, -y+1/3, -z+1/3'
'-x+2/3, -x+y+1/3, -z+1/3'
'x+1/3, y+2/3, z+2/3'
'-y+1/3, x-y+2/3, z+2/3'
'-x+y+1/3, -x+2/3, z+2/3'
'y+1/3, x+2/3, -z+2/3'
'x-y+1/3, -y+2/3, -z+2/3'
'-x+1/3, -x+y+2/3, -z+2/3'
'-x, -y, -z'
'y, -x+y, -z'
'x-y, x, -z'
'-y, -x, z'
'-x+y, y, z'
'x, x-y, z'
'-x+2/3, -y+1/3, -z+1/3'
'y+2/3, -x+y+1/3, -z+1/3'
'x-y+2/3, x+1/3, -z+1/3'
'-y+2/3, -x+1/3, z+1/3'
'-x+y+2/3, y+1/3, z+1/3'
'x+2/3, x-y+1/3, z+1/3'
'-x+1/3, -y+2/3, -z+2/3'
'y+1/3, -x+y+2/3, -z+2/3'
'x-y+1/3, x+2/3, -z+2/3'
'-y+1/3, -x+2/3, z+2/3'
'-x+y+1/3, y+2/3, z+2/3'
'x+1/3, x-y+2/3, z+2/3'

loop_
_atom_site_label
_atom_site_type_symbol
_atom_site_fract_x
_atom_site_fract_y
_atom_site_fract_z
_atom_site_U_iso_or_equiv
_atom_site_adp_type
_atom_site_occupancy
_atom_site_site_symmetry_order
_atom_site_calc_flag
_atom_site_refinement_flags_posn
_atom_site_refinement_flags_adp
_atom_site_refinement_flags_occupancy
Pb1 Pb 0.0000 0.0000 0.21570(4) 0.0271(4) Uani 1 6 d S T P
Pb2 Pb 0.9153(3) -0.9153(3) 0.00191(16) 0.0286(9) Uani 0.1667 2 d S T P
O1 O 0.8083(10) -0.8083(10) -0.0979(4) 0.038(2) Uani 1 2 d S T P
OH O 0.0000 0.0000 0.3124(9) 0.070(7) Uani 1 6 d S T P
C1 C 0.3333 -0.3333 0.2337(12) 0.031(6) Uani 1 6 d S T P

loop_
_atom_site_aniso_label
_atom_site_aniso_U_11
_atom_site_aniso_U_22
_atom_site_aniso_U_33
_atom_site_aniso_U_23
_atom_site_aniso_U_13
_atom_site_aniso_U_12
Pb1 0.0249(4) 0.0249(4) 0.0314(6) 0.000 0.000 0.0125(2)
Pb2 0.0337(16) 0.0337(16) 0.0279(14) 0.0015(8) -0.0015(8) 0.0238(15)
O1 0.032(4) 0.032(4) 0.063(7) 0.001(2) -0.001(2) 0.026(5)
OH 0.090(11) 0.090(11) 0.030(12) 0.000 0.000 0.045(6)
C1 0.012(7) 0.012(7) 0.068(18) 0.000 0.000 0.006(4)

loop_
_atom_type_symbol
_atom_type_description
_atom_type_scat_dispersion_real
_atom_type_scat_dispersion_imag
_atom_type_scat_source
O O 0.0106 0.0060 'International Tables Vol C Tables 4.2.6.8 and 6.1.1.4'
C C 0.0033 0.0016 'International Tables Vol C Tables 4.2.6.8 and 6.1.1.4'
Pb Pb -3.3944 10.1111 'International Tables Vol C Tables 4.2.6.8 and 6.1.1.4'
H H 0.0000 0.0000 'International Tables Vol C Tables 4.2.6.8 and 6.1.1.4'

loop_
_geom_angle_atom_site_label_1
_geom_angle_atom_site_label_2
_geom_angle_atom_site_label_3
_geom_angle
_geom_angle_site_symmetry_1
_geom_angle_site_symmetry_3
OH Pb1 O1 80.0(2) . 7_465
OH Pb1 O1 80.0(2) . 7_355
O1 Pb1 O1 157.7(4) 7_465 7_355
OH Pb1 O1 80.0(2) . 9_665
O1 Pb1 O1 49.3(4) 7_465 9_665
O1 Pb1 O1 117.04(13) 7_355 9_665
OH Pb1 O1 80.0(2) . 8_435
O1 Pb1 O1 68.7(4) 7_465 8_435
O1 Pb1 O1 117.04(13) 7_355 8_435
O1 Pb1 O1 117.04(13) 9_665 8_435
OH Pb1 O1 80.0(2) . 8_335
O1 Pb1 O1 117.04(13) 7_465 8_335
O1 Pb1 O1 49.3(4) 7_355 8_335
O1 Pb1 O1 68.7(4) 9_665 8_335
O1 Pb1 O1 157.7(4) 8_435 8_335
OH Pb1 O1 80.0(2) . 9_655
O1 Pb1 O1 117.04(13) 7_465 9_655
O1 Pb1 O1 68.7(4) 7_355 9_655
O1 Pb1 O1 157.7(4) 9_665 9_655
O1 Pb1 O1 49.3(4) 8_435 9_655
O1 Pb1 O1 117.04(13) 8_335 9_655
OH Pb1 Pb2 39.61(6) . 27_345
O1 Pb1 Pb2 49.6(2) 7_465 27_345
O1 Pb1 Pb2 115.8(2) 7_355 27_345
O1 Pb1 Pb2 79.1(2) 9_665 27_345
O1 Pb1 Pb2 49.6(2) 8_435 27_345
O1 Pb1 Pb2 115.8(2) 8_335 27_345
O1 Pb1 Pb2 79.1(2) 9_655 27_345
OH Pb1 Pb2 39.61(6) . 25_545
O1 Pb1 Pb2 79.1(2) 7_465 25_545
O1 Pb1 Pb2 79.1(2) 7_355 25_545
O1 Pb1 Pb2 49.6(2) 9_665 25_545
O1 Pb1 Pb2 115.8(2) 8_435 25_545
O1 Pb1 Pb2 49.6(2) 8_335 25_545
O1 Pb1 Pb2 115.8(2) 9_655 25_545
Pb2 Pb1 Pb2 67.03(9) 27_345 25_545
OH Pb1 Pb2 39.61(6) . 26_565
O1 Pb1 Pb2 115.8(2) 7_465 26_565
O1 Pb1 Pb2 49.6(2) 7_355 26_565
O1 Pb1 Pb2 115.8(2) 9_665 26_565
O1 Pb1 Pb2 79.1(2) 8_435 26_565
O1 Pb1 Pb2 79.1(2) 8_335 26_565
O1 Pb1 Pb2 49.6(2) 9_655 26_565
Pb2 Pb1 Pb2 67.03(9) 27_345 26_565
Pb2 Pb1 Pb2 67.03(9) 25_545 26_565
Pb2 Pb2 Pb2 118.7(2) 21_435 20_765
Pb2 Pb2 Pb2 90.001(2) 21_435 3_855
Pb2 Pb2 Pb2 30.67(11) 20_765 3_855
Pb2 Pb2 Pb2 30.67(11) 21_435 2_525
Pb2 Pb2 Pb2 90.001(1) 20_765 2_525
Pb2 Pb2 Pb2 60.0 3_855 2_525
Pb2 Pb2 Pb2 59.83(3) 21_435 19_735
Pb2 Pb2 Pb2 59.83(3) 20_765 19_735
Pb2 Pb2 Pb2 30.17(3) 3_855 19_735
Pb2 Pb2 Pb2 30.17(3) 2_525 19_735
Pb2 Pb2 OH 120.64(9) 21_435 25_545
Pb2 Pb2 OH 120.64(9) 20_765 25_545
Pb2 Pb2 OH 148.15(16) 3_855 25_545
Pb2 Pb2 OH 148.15(16) 2_525 25_545
Pb2 Pb2 OH 172.1(6) 19_735 25_545
Pb2 Pb2 O1 94.7(5) 21_435 .
Pb2 Pb2 O1 94.7(5) 20_765 .
Pb2 Pb2 O1 109.30(19) 3_855 .
Pb2 Pb2 O1 109.30(19) 2_525 .
Pb2 Pb2 O1 109.1(4) 19_735 .
OH Pb2 O1 78.8(6) 25_545 .
Pb2 Pb2 O1 126.3(6) 21_435 20_765
Pb2 Pb2 O1 68.8(5) 20_765 20_765
Pb2 Pb2 O1 75.83(7) 3_855 20_765
Pb2 Pb2 O1 108.02(17) 2_525 20_765
Pb2 Pb2 O1 94.9(3) 19_735 20_765
OH Pb2 O1 78.5(4) 25_545 20_765
O1 Pb2 O1 139.0(3) . 20_765
Pb2 Pb2 O1 68.8(5) 21_435 21_435
Pb2 Pb2 O1 126.3(6) 20_765 21_435
Pb2 Pb2 O1 108.02(17) 3_855 21_435
Pb2 Pb2 O1 75.83(7) 2_525 21_435
Pb2 Pb2 O1 94.9(3) 19_735 21_435
OH Pb2 O1 78.5(4) 25_545 21_435
O1 Pb2 O1 139.0(3) . 21_435
O1 Pb2 O1 67.3(4) 20_765 21_435
Pb2 Pb2 Pb1 114.0(4) 21_435 25_545
Pb2 Pb2 Pb1 114.0(4) 20_765 25_545
Pb2 Pb2 Pb1 123.52(5) 3_855 25_545
Pb2 Pb2 Pb1 123.52(5) 2_525 25_545
Pb2 Pb2 Pb1 133.0(3) 19_735 25_545
OH Pb2 Pb1 39.1(5) 25_545 25_545
O1 Pb2 Pb1 117.9(2) . 25_545
O1 Pb2 Pb1 48.36(8) 20_765 25_545
O1 Pb2 Pb1 48.36(8) 21_435 25_545
C1 O1 Pb2 114.2(14) 13_544 .
C1 O1 Pb1 94.6(3) 13_544 13_534
Pb2 O1 Pb1 97.4(2) . 13_534
C1 O1 Pb1 94.6(3) 13_544 13_644
Pb2 O1 Pb1 97.4(2) . 13_644
Pb1 O1 Pb1 157.7(4) 13_534 13_644
C1 O1 Pb2 121.6(14) 13_544 20_765
Pb2 O1 Pb2 16.48(9) . 20_765
Pb1 O1 Pb2 110.0(3) 13_534 20_765
Pb1 O1 Pb2 82.07(16) 13_644 20_765
C1 O1 Pb2 121.6(14) 13_544 21_435
Pb2 O1 Pb2 16.48(9) . 21_435
Pb1 O1 Pb2 82.07(16) 13_534 21_435
Pb1 O1 Pb2 110.0(3) 13_644 21_435
Pb2 O1 Pb2 28.34(14) 20_765 21_435
Pb1 OH Pb2 101.2(5) . 27_345
Pb1 OH Pb2 101.2(5) . 26_565
Pb2 OH Pb2 116.3(3) 27_345 26_565
Pb1 OH Pb2 101.2(5) . 25_545
Pb2 OH Pb2 116.3(3) 27_345 25_545
Pb2 OH Pb2 116.3(3) 26_565 25_545
O1 C1 O1 119.90(16) 9_655 8_435
O1 C1 O1 119.90(16) 9_655 7_455
O1 C1 O1 119.90(16) 8_435 7_455

loop_
_geom_bond_atom_site_label_1
_geom_bond_atom_site_label_2
_geom_bond_distance
_geom_bond_site_symmetry_2
Pb1 OH 2.29(2) .
Pb1 O1 2.679(3) 7_465
Pb1 O1 2.679(3) 7_355
Pb1 O1 2.679(3) 9_665
Pb1 O1 2.679(3) 8_435
Pb1 O1 2.679(3) 8_335
Pb1 O1 2.679(3) 9_655
Pb1 Pb2 3.551(4) 27_345
Pb1 Pb2 3.551(4) 25_545
Pb1 Pb2 3.551(4) 26_565
Pb2 Pb2 0.777(3) 21_435
Pb2 Pb2 0.777(3) 20_765
Pb2 Pb2 1.336(4) 3_855
Pb2 Pb2 1.336(4) 2_525
Pb2 Pb2 1.545(5) 19_735
Pb2 OH 2.308(5) 25_545
Pb2 O1 2.553(11) .
Pb2 O1 2.729(10) 20_765
Pb2 O1 2.729(10) 21_435
Pb2 Pb1 3.551(4) 25_545
O1 C1 1.290(9) 13_544
O1 Pb1 2.679(3) 13_534
O1 Pb1 2.679(3) 13_644
O1 Pb2 2.729(10) 20_765
O1 Pb2 2.729(10) 21_435
OH Pb2 2.308(5) 27_345
OH Pb2 2.308(5) 26_565
OH Pb2 2.308(5) 25_545
C1 O1 1.290(9) 9_655
C1 O1 1.290(9) 8_435
C1 O1 1.290(9) 7_455

_cod_database_fobs_code 2108232
